data_1536648
loop_
_publ_author_name
'Kim, Y.H.'
'Mercurio, D.'
'Mercurio, J.P.'
'Frit, B.'

_publ_section_title
;
 Structural study of a K-substituted synthetic cordierite
;
_journal_name_full 'Materials Research Bulletin'
_journal_page_first 209
_journal_page_last 217
_journal_volume 19
_journal_year 1984
_chemical_formula_sum 'Al4.17 K0.08 Mg2 O18 Si4.83'
_chemical_name_systematic 'K0.08 Mg2 Al4.17 Si4.83 O18'
_space_group_IT_number 192
_symmetry_space_group_name_Hall '-P 6 2c'
_symmetry_space_group_name_H-M 'P 6/m c c'
_cell_angle_alpha 90
_cell_angle_beta 90
_cell_angle_gamma 120
_cell_formula_units_Z 2
_cell_length_a 9.764
_cell_length_b 9.764
_cell_length_c 9.36
_cell_volume 772.791
_citation_journal_id_ASTM MRBUAC
_cod_data_source_file Kim_MRBUAC_1984_632.cif
_cod_data_source_block Al4.17K0.08Mg2O18Si4.83
_cod_original_cell_volume 772.7909
_cod_database_code 1536648

loop_
_symmetry_equiv_pos_as_xyz
x,y,z
x-y,x,z
-y,x-y,z
-x,-y,z
-x+y,-x,z
y,-x+y,z
-y,-x,-z+1/2
x-y,-y,-z+1/2
x,x-y,-z+1/2
y,x,-z+1/2
-x+y,y,-z+1/2
-x,-x+y,-z+1/2
-x,-y,-z
-x+y,-x,-z
y,-x+y,-z
x,y,-z
x-y,x,-z
-y,x-y,-z
y,x,z-1/2
-x+y,y,z-1/2
-x,-x+y,z-1/2
-y,-x,z-1/2
x-y,-y,z-1/2
x,x-y,z-1/2

loop_
_atom_site_label
_atom_site_type_symbol
_atom_site_fract_x
_atom_site_fract_y
_atom_site_fract_z
_atom_site_occupancy
_atom_site_U_iso_or_equiv
K1 K+1 0 0 0.1469 0.0426 0.0
Al2 Al+3 0.3731 0.2661 0 0.4633 0.0
O1 O-2 0.4846 0.349 0.1442 1 0.0
O2 O-2 0.2309 0.3084 0 1 0.0
Si1 Si+4 0.5 0.5 0.25 0.5367 0.0
Mg1 Mg+2 0.3333 0.6667 0.25 1 0.0
Si2 Si+4 0.3731 0.2661 0 0.5367 0.0
Al1 Al+3 0.5 0.5 0.25 0.4633 0.0
